data_1558433
loop_
_publ_author_name
'Habel, Deenamma'
'Nair, Divya S.'
'Kallingathodi, Zabeera'
'Mohan, Chithra'
'Pillai, Sarath M.'
'Nair, Rani R.'
'Thomas, Grace'
'Haleema, Simimole'
'Gopinath, Chithra'
'Abdul, Rinshad V.'
'Fritz, Matthew'
'Puente, Andrew R.'
'Johnson, Jordan L.'
'Polavarapu, Prasad L.'
'Ibnusaud, Ibrahim'

_publ_section_title
;
 Natural Product-Derived Chiral Pyrrolidine-2,5-diones, Their Molecular
 Structures and Conversion to Pharmacologically Important Skeletons.
;
_journal_name_full 'Journal of natural products'
_journal_paper_doi 10.1021/acs.jnatprod.0c00211
_journal_year 2020
_chemical_formula_moiety 'C17.50 H18 N2 O4'
_chemical_formula_sum 'C17.5 H18 N2 O4'
_chemical_formula_weight 320.34
_space_group_crystal_system monoclinic
_space_group_IT_number 4
_space_group_name_Hall 'P 2yb'
_space_group_name_H-M_alt 'P 1 21 1'
_atom_sites_solution_hydrogens mixed
_audit_creation_method SHELXL-2014/7
_cell_angle_alpha 90
_cell_angle_beta 92.854(2)
_cell_angle_gamma 90
_cell_formula_units_Z 4
_cell_length_a 16.8725(6)
_cell_length_b 5.1182(2)
_cell_length_c 17.3866(6)
_cell_measurement_reflns_used 4096
_cell_measurement_temperature 296(2)
_cell_measurement_theta_max 23.42
_cell_measurement_theta_min 2.35
_cell_volume 1499.59(9)
_computing_cell_refinement 'Bruker SAINT'
_computing_data_collection 'Bruker APEX2'
_computing_data_reduction 'Bruker SAINT'
_computing_molecular_graphics 'Bruker SHELXTL'
_computing_publication_material 'Bruker SHELXTL'
_computing_structure_refinement 'SHELXL-2014/7 (Sheldrick, 2014)'
_computing_structure_solution 'SHELXS-97 (Sheldrick 2008)'
_diffrn_ambient_temperature 296(2)
_diffrn_measured_fraction_theta_full 0.993
_diffrn_measured_fraction_theta_max 0.993
_diffrn_measurement_device_type 'Bruker APEX-II CCD'
_diffrn_measurement_method '\f and \w scans'
_diffrn_radiation_type MoK\a
_diffrn_radiation_wavelength 0.71073
_diffrn_reflns_av_R_equivalents 0.0242
_diffrn_reflns_av_unetI/netI 0.0395
_diffrn_reflns_Laue_measured_fraction_full 0.993
_diffrn_reflns_Laue_measured_fraction_max 0.993
_diffrn_reflns_limit_h_max 20
_diffrn_reflns_limit_h_min -17
_diffrn_reflns_limit_k_max 6
_diffrn_reflns_limit_k_min -5
_diffrn_reflns_limit_l_max 20
_diffrn_reflns_limit_l_min -20
_diffrn_reflns_number 11530
_diffrn_reflns_point_group_measured_fraction_full 0.948
_diffrn_reflns_point_group_measured_fraction_max 0.948
_diffrn_reflns_theta_full 24.995
_diffrn_reflns_theta_max 24.995
_diffrn_reflns_theta_min 1.208
_exptl_absorpt_coefficient_mu 0.102
_exptl_absorpt_correction_T_max 0.988
_exptl_absorpt_correction_T_min 0.975
_exptl_absorpt_correction_type multi-scan
_exptl_absorpt_process_details 'SADABS V2014/5(Bruker AXS.Inc)'
_exptl_crystal_colour brown
_exptl_crystal_density_diffrn 1.419
_exptl_crystal_description Rectangular
_exptl_crystal_F_000 676
_exptl_crystal_size_max 0.250
_exptl_crystal_size_mid 0.220
_exptl_crystal_size_min 0.120
_refine_diff_density_max 0.144
_refine_diff_density_min -0.372
_refine_diff_density_rms 0.044
_refine_ls_abs_structure_details
; 
 Flack x determined using 1485 quotients [(I+)-(I-)]/[(I+)+(I-)] 
 (Parsons, Flack and Wagner, Acta Cryst. B69 (2013) 249-259). 
;
_refine_ls_abs_structure_Flack 0.7(5)
_refine_ls_extinction_method none
_refine_ls_goodness_of_fit_ref 1.060
_refine_ls_hydrogen_treatment mixed
_refine_ls_matrix_type full
_refine_ls_number_parameters 421
_refine_ls_number_reflns 4990
_refine_ls_number_restraints 2
_refine_ls_restrained_S_all 1.060
_refine_ls_R_factor_all 0.0579
_refine_ls_R_factor_gt 0.0445
_refine_ls_shift/su_max 0.000
_refine_ls_shift/su_mean 0.000
_refine_ls_structure_factor_coef Fsqd
_refine_ls_weighting_details 'w=1/[\s^2^(Fo^2^)+(0.0644P)^2^+0.4227P] where P=(Fo^2^+2Fc^2^)/3'
_refine_ls_weighting_scheme calc
_refine_ls_wR_factor_gt 0.1169
_refine_ls_wR_factor_ref 0.1256
_reflns_Friedel_coverage 0.699
_reflns_Friedel_fraction_full 0.890
_reflns_Friedel_fraction_max 0.890
_reflns_number_gt 4165
_reflns_number_total 4990
_reflns_threshold_expression 'I > 2\s(I)'
_cod_data_source_file np0c00211_si_007.cif
_cod_data_source_block hat
_cod_original_sg_symbol_H-M 'P 21'
_cod_original_formula_sum 'C17.50 H18 N2 O4'
_cod_database_code 1558433
_shelx_shelxl_version_number 2014/7
_shelx_space_group_comment
; 
The symmetry employed for this shelxl refinement is uniquely defined 
by the following loop, which should always be used as a source of 
symmetry information in preference to the above space-group names. 
They are only intended as comments. 
;
_shelx_estimated_absorpt_t_min 0.975
_shelx_estimated_absorpt_t_max 0.988

loop_
_space_group_symop_operation_xyz
'x, y, z'
'-x, y+1/2, -z'

loop_
_atom_site_label
_atom_site_type_symbol
_atom_site_fract_x
_atom_site_fract_y
_atom_site_fract_z
_atom_site_U_iso_or_equiv
_atom_site_adp_type
_atom_site_occupancy
_atom_site_site_symmetry_order
_atom_site_calc_flag
_atom_site_refinement_flags_posn
_atom_site_refinement_flags_adp
_atom_site_refinement_flags_occupancy
_atom_site_disorder_assembly
_atom_site_disorder_group
C1 C 0.8321(2) 0.7754(8) 0.3400(2) 0.0326(9) Uani 1 1 d . . . . .
C2 C 0.7719(3) 0.9154(9) 0.3723(3) 0.0421(11) Uani 1 1 d . . . . .
H2 H 0.7192 0.8903 0.3558 0.050 Uiso 1 1 calc R U . . .
C3 C 0.7921(3) 1.0928(10) 0.4295(3) 0.0487(12) Uani 1 1 d . . . . .
H3 H 0.7523 1.1878 0.4520 0.058 Uiso 1 1 calc R U . . .
C4 C 0.8708(3) 1.1323(10) 0.4543(3) 0.0489(12) Uani 1 1 d . . . . .
H4 H 0.8829 1.2523 0.4933 0.059 Uiso 1 1 calc R U . . .
C5 C 0.9311(3) 0.9957(11) 0.4218(3) 0.0486(12) Uani 1 1 d . . . . .
H5 H 0.9836 1.0226 0.4389 0.058 Uiso 1 1 calc R U . . .
C6 C 0.9126(2) 0.8161(9) 0.3629(2) 0.0360(10) Uani 1 1 d . . . . .
C7 C 0.9586(2) 0.6475(9) 0.3158(2) 0.0382(10) Uani 1 1 d . . . . .
C8 C 1.0460(3) 0.6054(11) 0.3161(3) 0.0534(14) Uani 1 1 d . . . . .
H8A H 1.0688 0.6197 0.3683 0.064 Uiso 1 1 calc R U . . .
H8B H 1.0701 0.7377 0.2849 0.064 Uiso 1 1 calc R U . . .
C9 C 1.0625(3) 0.3365(11) 0.2842(3) 0.0526(13) Uani 1 1 d . . . . .
H9A H 1.1183 0.3218 0.2739 0.063 Uiso 1 1 calc R U . . .
H9B H 1.0503 0.2045 0.3219 0.063 Uiso 1 1 calc R U . . .
C10 C 1.0423(3) 0.2469(9) 0.1433(3) 0.0441(11) Uani 1 1 d . . . . .
C11 C 0.9730(2) 0.2242(9) 0.0868(2) 0.0358(10) Uani 1 1 d . . . . .
H11A H 0.9601 0.0423 0.0768 0.043 Uiso 1 1 calc R U . . .
H11B H 0.9842 0.3085 0.0386 0.043 Uiso 1 1 calc R U . . .
C12 C 0.9048(2) 0.3628(8) 0.1254(2) 0.0313(9) Uani 1 1 d . . . . .
C13 C 0.9269(2) 0.3117(8) 0.2124(2) 0.0331(9) Uani 1 1 d . . . . .
H13 H 0.9048 0.1434 0.2277 0.040 Uiso 1 1 calc R U . . .
C14 C 0.9059(2) 0.5145(8) 0.2683(2) 0.0315(9) Uani 1 1 d . . . . .
C15 C 0.8211(2) 0.2739(8) 0.0990(2) 0.0301(9) Uani 1 1 d . . . . .
H15 H 0.7831 0.4055 0.1152 0.036 Uiso 1 1 calc R U . . .
C16 C 0.8133(2) 0.2498(10) 0.0123(2) 0.0427(11) Uani 1 1 d . . . . .
H16A H 0.8327 0.4087 -0.0107 0.051 Uiso 1 1 calc R U . . .
H16B H 0.8461 0.1063 -0.0039 0.051 Uiso 1 1 calc R U . . .
C17 C 0.3373(2) 0.7458(10) 0.3413(2) 0.0383(10) Uani 1 1 d . . . . .
C18 C 0.2635(3) 0.8430(11) 0.3592(3) 0.0502(13) Uani 1 1 d . . . . .
H18 H 0.2170 0.7752 0.3362 0.060 Uiso 1 1 calc R U . . .
C19 C 0.2615(3) 1.0417(11) 0.4117(3) 0.0544(14) Uani 1 1 d . . . . .
H19 H 0.2128 1.1107 0.4241 0.065 Uiso 1 1 calc R U . . .
C20 C 0.3310(3) 1.1429(11) 0.4469(3) 0.0516(13) Uani 1 1 d . . . . .
H20 H 0.3278 1.2787 0.4821 0.062 Uiso 1 1 calc R U . . .
C21 C 0.4037(3) 1.0455(10) 0.4302(2) 0.0446(11) Uani 1 1 d . . . . .
H21 H 0.4497 1.1123 0.4545 0.054 Uiso 1 1 calc R U . . .
C22 C 0.4079(2) 0.8444(8) 0.3763(2) 0.0324(9) Uani 1 1 d . . . . .
C23 C 0.4714(2) 0.7016(8) 0.3438(2) 0.0305(9) Uani 1 1 d . . . . .
C24 C 0.5597(2) 0.7114(9) 0.3604(2) 0.0351(10) Uani 1 1 d . . . . .
H24A H 0.5710 0.7648 0.4134 0.042 Uiso 1 1 calc R U . . .
H24B H 0.5833 0.8379 0.3270 0.042 Uiso 1 1 calc R U . . .
C25 C 0.5947(2) 0.4420(9) 0.3471(2) 0.0350(10) Uani 1 1 d . . . . .
H25A H 0.6522 0.4520 0.3500 0.042 Uiso 1 1 calc R U . . .
H25B H 0.5785 0.3223 0.3867 0.042 Uiso 1 1 calc R U . . .
C26 C 0.6134(2) 0.2850(8) 0.2141(2) 0.0325(9) Uani 1 1 d . . . . .
C27 C 0.5608(2) 0.2234(8) 0.1432(2) 0.0314(9) Uani 1 1 d . . . . .
H27A H 0.5532 0.0365 0.1373 0.038 Uiso 1 1 calc R U . . .
H27B H 0.5831 0.2926 0.0971 0.038 Uiso 1 1 calc R U . . .
C28 C 0.4826(2) 0.3606(7) 0.1597(2) 0.0277(9) Uani 1 1 d . . . . .
C29 C 0.4815(2) 0.3303(8) 0.2486(2) 0.0288(9) Uani 1 1 d . . . . .
H29 H 0.4618 0.1559 0.2610 0.035 Uiso 1 1 calc R U . . .
C30 C 0.4378(2) 0.5293(8) 0.2922(2) 0.0300(9) Uani 1 1 d . . . . .
C31 C 0.4060(2) 0.2620(8) 0.1184(2) 0.0292(9) Uani 1 1 d . . . . .
H31 H 0.3632 0.3825 0.1305 0.035 Uiso 1 1 calc R U . . .
C32 C 0.4108(2) 0.2544(10) 0.0323(2) 0.0430(11) Uani 1 1 d . . . . .
H32A H 0.4296 0.4220 0.0145 0.052 Uiso 1 1 calc R U . . .
H32B H 0.4490 0.1224 0.0187 0.052 Uiso 1 1 calc R U . . .
N1 N 0.82921(19) 0.5909(7) 0.28164(18) 0.0335(8) Uani 1 1 d . . . . .
H1 H 0.7869 0.5336 0.2577 0.040 Uiso 1 1 calc R U . . .
N2 N 1.0142(2) 0.2933(7) 0.2133(2) 0.0415(9) Uani 1 1 d . . . . .
N3 N 0.35655(19) 0.5536(7) 0.29032(19) 0.0368(9) Uani 1 1 d . . . . .
H3A H 0.3234 0.4637 0.2620 0.044 Uiso 1 1 calc R U . . .
N4 N 0.56686(18) 0.3469(7) 0.27139(18) 0.0316(8) Uani 1 1 d . . . . .
O1 O 1.11274(18) 0.2239(9) 0.1291(2) 0.0691(11) Uani 1 1 d . . . . .
O2 O 0.91404(17) 0.6315(5) 0.10764(17) 0.0382(7) Uani 1 1 d . . . . .
H2A H 0.8761 0.7139 0.1225 0.057 Uiso 1 1 calc R U . . .
O3 O 0.80067(17) 0.0290(6) 0.13185(18) 0.0399(7) Uani 1 1 d . . . . .
H3B H 0.7637 0.0495 0.1601 0.060 Uiso 1 1 calc R U . . .
O4 O 0.73325(19) 0.2058(7) -0.0152(2) 0.0527(9) Uani 1 1 d D . . . .
O5 O 0.68673(16) 0.2764(6) 0.21913(17) 0.0438(8) Uani 1 1 d . . . . .
O6 O 0.49535(16) 0.6250(5) 0.13890(16) 0.0345(7) Uani 1 1 d . . . . .
H6 H 0.4535 0.7061 0.1403 0.052 Uiso 1 1 calc R U . . .
O7 O 0.3860(2) 0.0118(6) 0.1462(2) 0.0443(8) Uani 1 1 d . . . . .
O8 O 0.33589(17) 0.1974(7) -0.00550(19) 0.0482(8) Uani 1 1 d . . . . .
H8 H 0.3092 0.3313 -0.0089 0.072 Uiso 1 1 calc R U . . .
C33 C 0.2492(4) 1.1496(15) 0.2063(4) 0.0849(19) Uiso 1 1 d . . . . .
C34 C 0.2260(5) 0.5645(17) 0.1754(5) 0.105(2) Uiso 1 1 d . . . . .
C35 C 0.2316(5) 0.8394(18) 0.1683(5) 0.108(3) Uiso 1 1 d . . . . .
H7O H 0.346(3) 0.005(13) 0.154(4) 0.07(2) Uiso 1 1 d . . . . .
H4O H 0.708(3) 0.348(7) -0.008(3) 0.069(19) Uiso 1 1 d D . . . .

loop_
_atom_site_aniso_label
_atom_site_aniso_U_11
_atom_site_aniso_U_22
_atom_site_aniso_U_33
_atom_site_aniso_U_23
_atom_site_aniso_U_13
_atom_site_aniso_U_12
C1 0.032(2) 0.039(3) 0.0268(19) -0.0013(19) 0.0060(16) -0.0013(19)
C2 0.034(2) 0.050(3) 0.043(2) -0.004(2) 0.0091(19) -0.001(2)
C3 0.051(3) 0.052(3) 0.044(3) -0.006(2) 0.014(2) 0.007(2)
C4 0.052(3) 0.059(3) 0.037(2) -0.012(2) 0.004(2) -0.002(3)
C5 0.036(3) 0.067(3) 0.042(2) -0.012(2) -0.001(2) -0.004(2)
C6 0.033(2) 0.045(3) 0.030(2) -0.0004(19) 0.0015(17) -0.003(2)
C7 0.026(2) 0.049(3) 0.039(2) -0.003(2) 0.0002(17) 0.001(2)
C8 0.030(2) 0.077(4) 0.052(3) -0.020(3) -0.004(2) 0.006(2)
C9 0.034(2) 0.078(4) 0.045(3) -0.004(3) -0.005(2) 0.014(3)
C10 0.037(3) 0.044(3) 0.052(3) -0.008(2) 0.008(2) 0.007(2)
C11 0.035(2) 0.033(2) 0.040(2) -0.005(2) 0.0087(18) -0.001(2)
C12 0.036(2) 0.027(2) 0.032(2) -0.0004(18) 0.0069(17) 0.0018(18)
C13 0.030(2) 0.035(2) 0.034(2) 0.0043(18) 0.0029(17) -0.0001(18)
C14 0.028(2) 0.036(2) 0.031(2) 0.0023(19) 0.0060(16) 0.0038(19)
C15 0.031(2) 0.024(2) 0.036(2) 0.0017(18) 0.0071(16) 0.0050(17)
C16 0.038(2) 0.046(3) 0.043(2) -0.005(2) -0.0015(19) -0.001(2)
C17 0.033(2) 0.054(3) 0.029(2) 0.001(2) 0.0080(17) 0.003(2)
C18 0.032(2) 0.077(4) 0.042(2) -0.002(3) 0.0073(19) 0.007(2)
C19 0.045(3) 0.078(4) 0.042(3) 0.004(3) 0.017(2) 0.021(3)
C20 0.060(3) 0.060(3) 0.036(2) -0.005(2) 0.015(2) 0.015(3)
C21 0.046(3) 0.054(3) 0.035(2) -0.003(2) 0.0082(19) 0.005(2)
C22 0.034(2) 0.037(2) 0.0267(19) 0.0023(18) 0.0069(16) 0.0041(19)
C23 0.031(2) 0.035(2) 0.0254(19) 0.0012(17) 0.0028(16) 0.0001(18)
C24 0.031(2) 0.040(3) 0.033(2) -0.0028(19) -0.0009(17) -0.0011(19)
C25 0.032(2) 0.040(3) 0.032(2) 0.0025(18) -0.0049(17) 0.0030(19)
C26 0.028(2) 0.031(2) 0.039(2) 0.0009(18) 0.0052(17) 0.0012(18)
C27 0.030(2) 0.028(2) 0.037(2) -0.0046(18) 0.0065(16) -0.0011(18)
C28 0.030(2) 0.020(2) 0.033(2) 0.0007(17) 0.0061(16) -0.0015(16)
C29 0.023(2) 0.031(2) 0.032(2) 0.0005(18) 0.0033(15) -0.0020(17)
C30 0.022(2) 0.039(2) 0.029(2) 0.0025(19) 0.0044(15) 0.0007(18)
C31 0.0246(19) 0.024(2) 0.039(2) 0.0011(18) 0.0036(16) 0.0020(17)
C32 0.037(2) 0.052(3) 0.040(2) -0.007(2) -0.0023(18) -0.003(2)
N1 0.0258(18) 0.041(2) 0.0343(18) -0.0040(16) 0.0033(13) -0.0015(15)
N2 0.0325(19) 0.049(2) 0.043(2) -0.0045(18) -0.0002(15) 0.0101(17)
N3 0.0225(18) 0.052(2) 0.0358(18) -0.0049(17) 0.0025(14) -0.0013(16)
N4 0.0246(17) 0.038(2) 0.0316(17) -0.0017(16) 0.0010(13) 0.0015(15)
O1 0.0310(18) 0.106(3) 0.071(2) -0.029(2) 0.0095(16) 0.0110(19)
O2 0.0450(18) 0.0255(15) 0.0449(17) 0.0017(13) 0.0100(14) -0.0018(13)
O3 0.0335(17) 0.0314(16) 0.0561(19) 0.0042(14) 0.0151(13) -0.0016(13)
O4 0.045(2) 0.051(2) 0.061(2) -0.0062(18) -0.0124(16) 0.0024(17)
O5 0.0245(16) 0.057(2) 0.0498(17) -0.0068(16) 0.0044(12) 0.0024(14)
O6 0.0386(17) 0.0252(15) 0.0403(15) 0.0029(13) 0.0076(13) -0.0023(13)
O7 0.031(2) 0.0309(18) 0.070(2) 0.0060(16) -0.0004(17) -0.0048(15)
O8 0.0401(18) 0.051(2) 0.0520(18) -0.0061(17) -0.0151(15) -0.0010(15)

loop_
_atom_type_symbol
_atom_type_description
_atom_type_scat_dispersion_real
_atom_type_scat_dispersion_imag
_atom_type_scat_source
C C 0.0033 0.0016 'International Tables Vol C Tables 4.2.6.8 and 6.1.1.4'
H H 0.0000 0.0000 'International Tables Vol C Tables 4.2.6.8 and 6.1.1.4'
N N 0.0061 0.0033 'International Tables Vol C Tables 4.2.6.8 and 6.1.1.4'
O O 0.0106 0.0060 'International Tables Vol C Tables 4.2.6.8 and 6.1.1.4'

loop_
_geom_angle_atom_site_label_1
_geom_angle_atom_site_label_2
_geom_angle_atom_site_label_3
_geom_angle
_geom_angle_site_symmetry_1
_geom_angle_site_symmetry_3
_geom_angle_publ_flag
N1 C1 C2 130.6(4) . . ?
N1 C1 C6 107.8(3) . . ?
C2 C1 C6 121.6(4) . . ?
C3 C2 C1 118.4(4) . . ?
C3 C2 H2 120.8 . . ?
C1 C2 H2 120.8 . . ?
C2 C3 C4 121.2(4) . . ?
C2 C3 H3 119.4 . . ?
C4 C3 H3 119.4 . . ?
C5 C4 C3 120.8(4) . . ?
C5 C4 H4 119.6 . . ?
C3 C4 H4 119.6 . . ?
C4 C5 C6 119.3(4) . . ?
C4 C5 H5 120.3 . . ?
C6 C5 H5 120.3 . . ?
C5 C6 C1 118.7(4) . . ?
C5 C6 C7 134.5(4) . . ?
C1 C6 C7 106.8(3) . . ?
C14 C7 C6 106.8(3) . . ?
C14 C7 C8 123.0(4) . . ?
C6 C7 C8 130.1(4) . . ?
C7 C8 C9 109.3(4) . . ?
C7 C8 H8A 109.8 . . ?
C9 C8 H8A 109.8 . . ?
C7 C8 H8B 109.8 . . ?
C9 C8 H8B 109.8 . . ?
H8A C8 H8B 108.3 . . ?
N2 C9 C8 110.0(4) . . ?
N2 C9 H9A 109.7 . . ?
C8 C9 H9A 109.7 . . ?
N2 C9 H9B 109.7 . . ?
C8 C9 H9B 109.7 . . ?
H9A C9 H9B 108.2 . . ?
O1 C10 N2 125.7(4) . . ?
O1 C10 C11 126.3(4) . . ?
N2 C10 C11 108.0(4) . . ?
C10 C11 C12 104.8(3) . . ?
C10 C11 H11A 110.8 . . ?
C12 C11 H11A 110.8 . . ?
C10 C11 H11B 110.8 . . ?
C12 C11 H11B 110.8 . . ?
H11A C11 H11B 108.9 . . ?
O2 C12 C15 109.4(3) . . ?
O2 C12 C11 105.0(3) . . ?
C15 C12 C11 115.6(3) . . ?
O2 C12 C13 110.4(3) . . ?
C15 C12 C13 114.3(3) . . ?
C11 C12 C13 101.4(3) . . ?
N2 C13 C14 108.1(3) . . ?
N2 C13 C12 102.2(3) . . ?
C14 C13 C12 117.8(3) . . ?
N2 C13 H13 109.5 . . ?
C14 C13 H13 109.5 . . ?
C12 C13 H13 109.5 . . ?
C7 C14 N1 110.2(4) . . ?
C7 C14 C13 125.4(4) . . ?
N1 C14 C13 124.5(3) . . ?
O3 C15 C16 108.5(3) . . ?
O3 C15 C12 112.2(3) . . ?
C16 C15 C12 110.8(3) . . ?
O3 C15 H15 108.4 . . ?
C16 C15 H15 108.4 . . ?
C12 C15 H15 108.4 . . ?
O4 C16 C15 112.4(3) . . ?
O4 C16 H16A 109.1 . . ?
C15 C16 H16A 109.1 . . ?
O4 C16 H16B 109.1 . . ?
C15 C16 H16B 109.1 . . ?
H16A C16 H16B 107.9 . . ?
N3 C17 C18 130.1(4) . . ?
N3 C17 C22 108.3(3) . . ?
C18 C17 C22 121.6(4) . . ?
C19 C18 C17 117.9(5) . . ?
C19 C18 H18 121.0 . . ?
C17 C18 H18 121.0 . . ?
C18 C19 C20 121.4(4) . . ?
C18 C19 H19 119.3 . . ?
C20 C19 H19 119.3 . . ?
C21 C20 C19 121.0(5) . . ?
C21 C20 H20 119.5 . . ?
C19 C20 H20 119.5 . . ?
C20 C21 C22 119.1(4) . . ?
C20 C21 H21 120.5 . . ?
C22 C21 H21 120.5 . . ?
C21 C22 C17 119.1(4) . . ?
C21 C22 C23 134.7(4) . . ?
C17 C22 C23 106.3(4) . . ?
C30 C23 C22 107.1(3) . . ?
C30 C23 C24 121.7(4) . . ?
C22 C23 C24 131.2(3) . . ?
C23 C24 C25 109.2(3) . . ?
C23 C24 H24A 109.8 . . ?
C25 C24 H24A 109.8 . . ?
C23 C24 H24B 109.8 . . ?
C25 C24 H24B 109.8 . . ?
H24A C24 H24B 108.3 . . ?
N4 C25 C24 109.2(3) . . ?
N4 C25 H25A 109.8 . . ?
C24 C25 H25A 109.8 . . ?
N4 C25 H25B 109.8 . . ?
C24 C25 H25B 109.8 . . ?
H25A C25 H25B 108.3 . . ?
O5 C26 N4 125.3(4) . . ?
O5 C26 C27 126.4(4) . . ?
N4 C26 C27 108.2(3) . . ?
C26 C27 C28 103.2(3) . . ?
C26 C27 H27A 111.1 . . ?
C28 C27 H27A 111.1 . . ?
C26 C27 H27B 111.1 . . ?
C28 C27 H27B 111.1 . . ?
H27A C27 H27B 109.1 . . ?
O6 C28 C31 109.3(3) . . ?
O6 C28 C27 104.2(3) . . ?
C31 C28 C27 118.4(3) . . ?
O6 C28 C29 111.0(3) . . ?
C31 C28 C29 112.4(3) . . ?
C27 C28 C29 101.1(3) . . ?
N4 C29 C30 109.0(3) . . ?
N4 C29 C28 101.6(3) . . ?
C30 C29 C28 118.0(3) . . ?
N4 C29 H29 109.3 . . ?
C30 C29 H29 109.3 . . ?
C28 C29 H29 109.3 . . ?
C23 C30 N3 109.9(3) . . ?
C23 C30 C29 125.3(3) . . ?
N3 C30 C29 124.7(3) . . ?
O7 C31 C32 110.0(4) . . ?
O7 C31 C28 110.4(3) . . ?
C32 C31 C28 112.9(3) . . ?
O7 C31 H31 107.8 . . ?
C32 C31 H31 107.8 . . ?
C28 C31 H31 107.8 . . ?
O8 C32 C31 111.9(4) . . ?
O8 C32 H32A 109.2 . . ?
C31 C32 H32A 109.2 . . ?
O8 C32 H32B 109.2 . . ?
C31 C32 H32B 109.2 . . ?
H32A C32 H32B 107.9 . . ?
C14 N1 C1 108.4(3) . . ?
C14 N1 H1 125.8 . . ?
C1 N1 H1 125.8 . . ?
C10 N2 C9 125.6(4) . . ?
C10 N2 C13 113.4(3) . . ?
C9 N2 C13 120.9(3) . . ?
C17 N3 C30 108.5(3) . . ?
C17 N3 H3A 125.8 . . ?
C30 N3 H3A 125.8 . . ?
C26 N4 C25 125.2(3) . . ?
C26 N4 C29 112.8(3) . . ?
C25 N4 C29 121.7(3) . . ?
C12 O2 H2A 109.5 . . ?
C15 O3 H3B 109.5 . . ?
C16 O4 H4O 107(4) . . ?
C28 O6 H6 109.5 . . ?
C31 O7 H7O 111(6) . . ?
C32 O8 H8 109.5 . . ?
C34 C35 C33 152.2(8) . . ?

loop_
_geom_bond_atom_site_label_1
_geom_bond_atom_site_label_2
_geom_bond_distance
_geom_bond_site_symmetry_2
_geom_bond_publ_flag
C1 N1 1.385(5) . ?
C1 C2 1.385(6) . ?
C1 C6 1.411(5) . ?
C2 C3 1.376(7) . ?
C2 H2 0.9300 . ?
C3 C4 1.391(6) . ?
C3 H3 0.9300 . ?
C4 C5 1.379(7) . ?
C4 H4 0.9300 . ?
C5 C6 1.400(6) . ?
C5 H5 0.9300 . ?
C6 C7 1.442(6) . ?
C7 C14 1.364(6) . ?
C7 C8 1.490(6) . ?
C8 C9 1.515(7) . ?
C8 H8A 0.9700 . ?
C8 H8B 0.9700 . ?
C9 N2 1.461(5) . ?
C9 H9A 0.9700 . ?
C9 H9B 0.9700 . ?
C10 O1 1.232(5) . ?
C10 N2 1.349(6) . ?
C10 C11 1.493(6) . ?
C11 C12 1.536(6) . ?
C11 H11A 0.9700 . ?
C11 H11B 0.9700 . ?
C12 O2 1.420(5) . ?
C12 C15 1.532(5) . ?
C12 C13 1.563(5) . ?
C13 N2 1.475(5) . ?
C13 C14 1.477(6) . ?
C13 H13 0.9800 . ?
C14 N1 1.382(5) . ?
C15 O3 1.426(5) . ?
C15 C16 1.513(5) . ?
C15 H15 0.9800 . ?
C16 O4 1.427(5) . ?
C16 H16A 0.9700 . ?
C16 H16B 0.9700 . ?
C17 N3 1.374(5) . ?
C17 C18 1.390(6) . ?
C17 C22 1.404(6) . ?
C18 C19 1.368(7) . ?
C18 H18 0.9300 . ?
C19 C20 1.395(7) . ?
C19 H19 0.9300 . ?
C20 C21 1.369(6) . ?
C20 H20 0.9300 . ?
C21 C22 1.397(6) . ?
C21 H21 0.9300 . ?
C22 C23 1.437(6) . ?
C23 C30 1.361(5) . ?
C23 C24 1.504(5) . ?
C24 C25 1.522(6) . ?
C24 H24A 0.9700 . ?
C24 H24B 0.9700 . ?
C25 N4 1.460(5) . ?
C25 H25A 0.9700 . ?
C25 H25B 0.9700 . ?
C26 O5 1.237(5) . ?
C26 N4 1.337(5) . ?
C26 C27 1.516(5) . ?
C27 C28 1.534(5) . ?
C27 H27A 0.9700 . ?
C27 H27B 0.9700 . ?
C28 O6 1.420(5) . ?
C28 C31 1.532(5) . ?
C28 C29 1.555(5) . ?
C29 N4 1.477(5) . ?
C29 C30 1.487(5) . ?
C29 H29 0.9800 . ?
C30 N3 1.375(5) . ?
C31 O7 1.416(5) . ?
C31 C32 1.505(6) . ?
C31 H31 0.9800 . ?
C32 O8 1.426(5) . ?
C32 H32A 0.9700 . ?
C32 H32B 0.9700 . ?
N1 H1 0.8600 . ?
N3 H3A 0.8600 . ?
O2 H2A 0.8200 . ?
O3 H3B 0.8200 . ?
O4 H4O 0.85(3) . ?
O6 H6 0.8200 . ?
O7 H7O 0.69(6) . ?
O8 H8 0.8200 . ?
C33 C35 1.739(11) . ?
C34 C35 1.416(11) . ?

loop_
_geom_torsion_atom_site_label_1
_geom_torsion_atom_site_label_2
_geom_torsion_atom_site_label_3
_geom_torsion_atom_site_label_4
_geom_torsion
_geom_torsion_site_symmetry_1
_geom_torsion_site_symmetry_2
_geom_torsion_site_symmetry_3
_geom_torsion_site_symmetry_4
_geom_torsion_publ_flag
N1 C1 C2 C3 -178.8(4) . . . . ?
C6 C1 C2 C3 -1.7(7) . . . . ?
C1 C2 C3 C4 0.3(7) . . . . ?
C2 C3 C4 C5 0.4(7) . . . . ?
C3 C4 C5 C6 0.3(8) . . . . ?
C4 C5 C6 C1 -1.7(7) . . . . ?
C4 C5 C6 C7 178.5(5) . . . . ?
N1 C1 C6 C5 -179.9(4) . . . . ?
C2 C1 C6 C5 2.5(6) . . . . ?
N1 C1 C6 C7 -0.1(5) . . . . ?
C2 C1 C6 C7 -177.7(4) . . . . ?
C5 C6 C7 C14 179.4(5) . . . . ?
C1 C6 C7 C14 -0.5(5) . . . . ?
C5 C6 C7 C8 1.4(9) . . . . ?
C1 C6 C7 C8 -178.5(5) . . . . ?
C14 C7 C8 C9 -23.0(7) . . . . ?
C6 C7 C8 C9 154.7(5) . . . . ?
C7 C8 C9 N2 47.0(6) . . . . ?
O1 C10 C11 C12 -160.1(5) . . . . ?
N2 C10 C11 C12 20.8(5) . . . . ?
C10 C11 C12 O2 84.5(4) . . . . ?
C10 C11 C12 C15 -154.8(4) . . . . ?
C10 C11 C12 C13 -30.5(4) . . . . ?
O2 C12 C13 N2 -81.8(4) . . . . ?
C15 C12 C13 N2 154.2(3) . . . . ?
C11 C12 C13 N2 29.1(4) . . . . ?
O2 C12 C13 C14 36.4(5) . . . . ?
C15 C12 C13 C14 -87.6(4) . . . . ?
C11 C12 C13 C14 147.3(4) . . . . ?
C6 C7 C14 N1 0.8(5) . . . . ?
C8 C7 C14 N1 179.0(4) . . . . ?
C6 C7 C14 C13 -177.3(4) . . . . ?
C8 C7 C14 C13 0.9(7) . . . . ?
N2 C13 C14 C7 -4.0(6) . . . . ?
C12 C13 C14 C7 -119.0(5) . . . . ?
N2 C13 C14 N1 178.1(4) . . . . ?
C12 C13 C14 N1 63.1(5) . . . . ?
O2 C12 C15 O3 -165.1(3) . . . . ?
C11 C12 C15 O3 76.6(4) . . . . ?
C13 C12 C15 O3 -40.6(4) . . . . ?
O2 C12 C15 C16 73.4(4) . . . . ?
C11 C12 C15 C16 -44.9(5) . . . . ?
C13 C12 C15 C16 -162.1(3) . . . . ?
O3 C15 C16 O4 65.2(4) . . . . ?
C12 C15 C16 O4 -171.2(4) . . . . ?
N3 C17 C18 C19 -178.6(5) . . . . ?
C22 C17 C18 C19 0.8(7) . . . . ?
C17 C18 C19 C20 -0.5(7) . . . . ?
C18 C19 C20 C21 -0.3(8) . . . . ?
C19 C20 C21 C22 1.0(7) . . . . ?
C20 C21 C22 C17 -0.7(6) . . . . ?
C20 C21 C22 C23 178.3(5) . . . . ?
N3 C17 C22 C21 179.3(4) . . . . ?
C18 C17 C22 C21 -0.2(6) . . . . ?
N3 C17 C22 C23 0.0(4) . . . . ?
C18 C17 C22 C23 -179.4(4) . . . . ?
C21 C22 C23 C30 -179.0(5) . . . . ?
C17 C22 C23 C30 0.1(4) . . . . ?
C21 C22 C23 C24 3.6(8) . . . . ?
C17 C22 C23 C24 -177.2(4) . . . . ?
C30 C23 C24 C25 -28.4(5) . . . . ?
C22 C23 C24 C25 148.7(4) . . . . ?
C23 C24 C25 N4 50.8(4) . . . . ?
O5 C26 C27 C28 -159.6(4) . . . . ?
N4 C26 C27 C28 21.3(4) . . . . ?
C26 C27 C28 O6 81.6(4) . . . . ?
C26 C27 C28 C31 -156.8(3) . . . . ?
C26 C27 C28 C29 -33.6(4) . . . . ?
O6 C28 C29 N4 -76.3(4) . . . . ?
C31 C28 C29 N4 161.0(3) . . . . ?
C27 C28 C29 N4 33.8(4) . . . . ?
O6 C28 C29 C30 42.8(4) . . . . ?
C31 C28 C29 C30 -79.9(4) . . . . ?
C27 C28 C29 C30 152.9(3) . . . . ?
C22 C23 C30 N3 -0.2(4) . . . . ?
C24 C23 C30 N3 177.4(4) . . . . ?
C22 C23 C30 C29 -176.0(4) . . . . ?
C24 C23 C30 C29 1.7(6) . . . . ?
N4 C29 C30 C23 1.0(5) . . . . ?
C28 C29 C30 C23 -114.1(4) . . . . ?
N4 C29 C30 N3 -174.1(4) . . . . ?
C28 C29 C30 N3 70.8(5) . . . . ?
O6 C28 C31 O7 -171.9(3) . . . . ?
C27 C28 C31 O7 69.2(4) . . . . ?
C29 C28 C31 O7 -48.2(4) . . . . ?
O6 C28 C31 C32 64.6(4) . . . . ?
C27 C28 C31 C32 -54.4(5) . . . . ?
C29 C28 C31 C32 -171.8(4) . . . . ?
O7 C31 C32 O8 64.4(5) . . . . ?
C28 C31 C32 O8 -171.8(3) . . . . ?
C7 C14 N1 C1 -0.9(5) . . . . ?
C13 C14 N1 C1 177.3(4) . . . . ?
C2 C1 N1 C14 177.9(4) . . . . ?
C6 C1 N1 C14 0.6(4) . . . . ?
O1 C10 N2 C9 3.0(8) . . . . ?
C11 C10 N2 C9 -177.9(4) . . . . ?
O1 C10 N2 C13 179.9(5) . . . . ?
C11 C10 N2 C13 -1.0(5) . . . . ?
C8 C9 N2 C10 119.0(5) . . . . ?
C8 C9 N2 C13 -57.6(6) . . . . ?
C14 C13 N2 C10 -143.4(4) . . . . ?
C12 C13 N2 C10 -18.6(5) . . . . ?
C14 C13 N2 C9 33.6(5) . . . . ?
C12 C13 N2 C9 158.5(4) . . . . ?
C18 C17 N3 C30 179.2(5) . . . . ?
C22 C17 N3 C30 -0.2(5) . . . . ?
C23 C30 N3 C17 0.3(5) . . . . ?
C29 C30 N3 C17 176.0(4) . . . . ?
O5 C26 N4 C25 7.0(7) . . . . ?
C27 C26 N4 C25 -174.0(4) . . . . ?
O5 C26 N4 C29 -177.8(4) . . . . ?
C27 C26 N4 C29 1.3(5) . . . . ?
C24 C25 N4 C26 119.9(4) . . . . ?
C24 C25 N4 C29 -54.9(5) . . . . ?
C30 C29 N4 C26 -148.2(3) . . . . ?
C28 C29 N4 C26 -22.9(4) . . . . ?
C30 C29 N4 C25 27.3(5) . . . . ?
C28 C29 N4 C25 152.6(4) . . . . ?
